data_4331638
loop_
_publ_author_name
'Francisco J. Mu\~noz-Lara'
'Ana B. Gaspar'
'M. Carmen Mu\~noz'
'Vadim Ksenofontov'
'Jos\'e Antonio Real'

_publ_section_title
;
 Novel Iron(II) Microporous Spin-Crossover Coordination Polymers with
 Enhanced Pore Size
;
_journal_name_full 'Inorganic Chemistry'
_journal_page_first 3
_journal_page_last 5
_journal_paper_doi 10.1021/ic301639r
_journal_volume 52
_journal_year 2013
_chemical_formula_sum 'C34 H18 Fe N7 O1.5 Pt'
_chemical_formula_weight 799.49
_chemical_name_systematic
;
 ?
;
_space_group_IT_number 123
_symmetry_cell_setting tetragonal
_symmetry_space_group_name_Hall '-P 4 2'
_symmetry_space_group_name_H-M 'P 4/m m m'
_atom_sites_solution_primary direct
_atom_sites_solution_secondary difmap
_audit_creation_method SHELXL-97
_cell_angle_alpha 90.00
_cell_angle_beta 90.00
_cell_angle_gamma 90.00
_cell_formula_units_Z 1
_cell_length_a 7.1407(6)
_cell_length_b 7.1407(6)
_cell_length_c 20.489(4)
_cell_measurement_temperature 120(1)
_cell_volume 1044.7(2)
_computing_cell_refinement 'HKL DENZO'
_computing_data_collection COLLECT
_computing_data_reduction 'HKL DENZO and SCALEPACH'
_computing_structure_refinement 'SHELXL-97 (Sheldrick, 2008)'
_computing_structure_solution SHELXS-97
_diffrn_ambient_temperature 120(1)
_diffrn_measured_fraction_theta_full 0.982
_diffrn_measured_fraction_theta_max 0.900
_diffrn_radiation_monochromator graphite
_diffrn_radiation_source 'fine-focus sealed tube'
_diffrn_radiation_type MoK\a
_diffrn_radiation_wavelength 0.71073
_diffrn_reflns_av_R_equivalents 0.0916
_diffrn_reflns_av_sigmaI/netI 0.0826
_diffrn_reflns_limit_h_max 9
_diffrn_reflns_limit_h_min -9
_diffrn_reflns_limit_k_max 9
_diffrn_reflns_limit_k_min -8
_diffrn_reflns_limit_l_max 16
_diffrn_reflns_limit_l_min -26
_diffrn_reflns_number 3773
_diffrn_reflns_theta_full 25.00
_diffrn_reflns_theta_max 29.18
_diffrn_reflns_theta_min 3.48
_exptl_absorpt_coefficient_mu 3.721
_exptl_absorpt_correction_T_max 0.9293
_exptl_absorpt_correction_T_min 0.8654
_exptl_absorpt_correction_type empirical
_exptl_absorpt_process_details 'empirical absorption correction:XABS2'
_exptl_crystal_colour red
_exptl_crystal_density_diffrn 1.271
_exptl_crystal_description prismatic
_exptl_crystal_F_000 387
_exptl_crystal_size_max 0.04
_exptl_crystal_size_mid 0.04
_exptl_crystal_size_min 0.02
_refine_diff_density_max 1.884
_refine_diff_density_min -1.938
_refine_diff_density_rms 0.518
_refine_ls_extinction_method none
_refine_ls_goodness_of_fit_ref 0.978
_refine_ls_matrix_type full
_refine_ls_number_parameters 47
_refine_ls_number_reflns 829
_refine_ls_number_restraints 0
_refine_ls_restrained_S_all 0.978
_refine_ls_R_factor_all 0.0860
_refine_ls_R_factor_gt 0.0859
_refine_ls_shift/su_max 0.018
_refine_ls_shift/su_mean 0.009
_refine_ls_structure_factor_coef Fsqd
_refine_ls_weighting_details 'calc w=1/[\s^2^(Fo^2^)+(0.1985P)^2^+17.8657P] where P=(Fo^2^+2Fc^2^)/3'
_refine_ls_weighting_scheme calc
_refine_ls_wR_factor_gt 0.2055
_refine_ls_wR_factor_ref 0.2112
_reflns_number_gt 796
_reflns_number_total 829
_reflns_threshold_expression >2sigma(I)
_cod_data_source_file ic301639r_si_002.cif
_cod_data_source_block shelxl
_cod_original_formula_sum 'C34 H18 Fe N7 O1.50 Pt'
_cod_database_code 4331638

loop_
_symmetry_equiv_pos_as_xyz
'x, y, z'
'-x, -y, z'
'x, -y, -z'
'-x, y, -z'
'-y, -x, -z'
'y, x, -z'
'y, -x, z'
'-y, x, z'
'-x, -y, -z'
'x, y, -z'
'-x, y, z'
'x, -y, z'
'y, x, z'
'-y, -x, z'
'-y, x, -z'
'y, -x, -z'

loop_
_atom_site_label
_atom_site_type_symbol
_atom_site_fract_x
_atom_site_fract_y
_atom_site_fract_z
_atom_site_U_iso_or_equiv
_atom_site_adp_type
_atom_site_occupancy
_atom_site_symmetry_multiplicity
_atom_site_calc_flag
_atom_site_refinement_flags
Pt Pt 0.0000 0.0000 0.5000 0.0126(5) Uani 1 16 d S
Fe Fe -0.5000 -0.5000 0.5000 0.0094(10) Uani 1 16 d S
N1 N -0.5000 -0.5000 0.5969(10) 0.011(4) Uani 1 8 d S
N2 N -0.3100(16) -0.3100(16) 0.5000 0.011(3) Uani 1 4 d S
C8 C -0.192(2) -0.192(2) 0.5000 0.015(3) Uani 1 4 d S
C3 C -0.5000 -0.5000 0.7329(13) 0.017(5) Uani 1 8 d S
C1 C -0.5000 -0.342(4) 0.6308(14) 0.019(5) Uani 0.50 2 d SP
C6 C -0.5000 -0.5000 0.931(2) 0.040(9) Uani 1 8 d S
C5 C -0.5000 -0.5000 0.864(2) 0.041(9) Uani 1 8 d S
C4 C -0.5000 -0.5000 0.8048(16) 0.036(8) Uani 1 8 d S
C2 C -0.333(5) -0.5000 0.6996(15) 0.030(7) Uani 0.50 2 d SP
C7 C -0.364(15) -0.5000 0.965(2) 0.12(3) Uani 0.50 2 d SP
N20 N 0.0000 0.0000 0.7201 0.150 Uiso 0.50 8 d SP
C20 C 0.0000 0.0000 0.7201 0.150 Uiso 1 8 d S
C22 C 0.0000 0.0000 0.6592 0.150 Uiso 1 8 d S
C21 C 0.0000 0.0000 0.7211 0.105 Uiso 2.00 8 d SP
C23 C 0.0000 0.0000 0.7744 0.150 Uiso 1 8 d S
O1 O 0.0000 -0.5000 0.5000 0.150 Uiso 0.25 8 d SP
O2 O 0.0000 0.0000 0.912(9) 0.150 Uiso 0.50 8 d SP

loop_
_atom_site_aniso_label
_atom_site_aniso_U_11
_atom_site_aniso_U_22
_atom_site_aniso_U_33
_atom_site_aniso_U_23
_atom_site_aniso_U_13
_atom_site_aniso_U_12
Pt 0.0077(6) 0.0077(6) 0.0224(8) 0.000 0.000 0.000
Fe 0.0069(14) 0.0069(14) 0.015(2) 0.000 0.000 0.000
N1 0.010(6) 0.010(6) 0.013(9) 0.000 0.000 0.000
N2 0.014(4) 0.014(4) 0.006(5) 0.000 0.000 -0.001(6)
C8 0.017(5) 0.017(5) 0.011(6) 0.000 0.000 0.014(7)
C3 0.017(8) 0.017(8) 0.018(12) 0.000 0.000 0.000
C1 0.011(12) 0.023(14) 0.023(13) -0.003(10) 0.000 0.000
C6 0.050(14) 0.050(14) 0.021(18) 0.000 0.000 0.000
C5 0.042(13) 0.042(13) 0.037(19) 0.000 0.000 0.000
C4 0.044(13) 0.044(13) 0.019(15) 0.000 0.000 0.000
C2 0.041(19) 0.028(16) 0.023(14) 0.000 -0.009(13) 0.000
C7 0.28(10) 0.04(3) 0.04(3) 0.000 0.00(4) 0.000

loop_
_atom_type_symbol
_atom_type_description
_atom_type_scat_dispersion_real
_atom_type_scat_dispersion_imag
_atom_type_scat_source
C C 0.0033 0.0016 'International Tables Vol C Tables 4.2.6.8 and 6.1.1.4'
H H 0.0000 0.0000 'International Tables Vol C Tables 4.2.6.8 and 6.1.1.4'
N N 0.0061 0.0033 'International Tables Vol C Tables 4.2.6.8 and 6.1.1.4'
Fe Fe 0.3463 0.8444 'International Tables Vol C Tables 4.2.6.8 and 6.1.1.4'
Pt Pt -1.7033 8.3905 'International Tables Vol C Tables 4.2.6.8 and 6.1.1.4'
O O 0.0106 0.0060 'International Tables Vol C Tables 4.2.6.8 and 6.1.1.4'

loop_
_geom_angle_atom_site_label_1
_geom_angle_atom_site_label_2
_geom_angle_atom_site_label_3
_geom_angle
_geom_angle_site_symmetry_1
_geom_angle_site_symmetry_3
C8 Pt C8 180.0(13) . 9_556
C8 Pt C8 89.998(1) . 11
C8 Pt C8 90.002(1) 9_556 11
C8 Pt C8 90.0 . 3_556
C8 Pt C8 90.0 9_556 3_556
C8 Pt C8 180.000(1) 11 3_556
N1 Fe N1 180.000(1) 9_446 .
N2 Fe N1 90.000(1) 9_446 9_446
N2 Fe N1 90.000(1) . 9_446
N2 Fe N1 90.0 11_455 9_446
N2 Fe N1 90.0 3_546 9_446
N2 Fe N1 90.000(2) 9_446 .
N2 Fe N1 90.000(1) . .
N2 Fe N1 90.0 11_455 .
N2 Fe N1 90.0 3_546 .
N2 Fe N2 180.000(1) 9_446 .
N2 Fe N2 90.0 9_446 11_455
N2 Fe N2 89.995(1) . 11_455
N2 Fe N2 89.995(1) 9_446 3_546
N2 Fe N2 90.0 . 3_546
N2 Fe N2 180.000(1) 11_455 3_546
C1 N1 C1 74.1(13) 13 .
C1 N1 C1 117(3) 13 14_445
C1 N1 C1 74.1(13) . 14_445
C1 N1 C1 74.1(13) 13 2_445
C1 N1 C1 117(3) . 2_445
C1 N1 C1 74.1(13) 14_445 2_445
C1 N1 Fe 121.6(14) 13 .
C1 N1 Fe 121.6(14) . .
C1 N1 Fe 121.6(14) 14_445 .
C1 N1 Fe 121.6(14) 2_445 .
C8 N2 Fe 179.992(1) . .
N2 C8 Pt 179.993(1) . .
C2 C3 C2 75.7(14) . 14_445
C2 C3 C2 120(3) . 2_445
C2 C3 C2 75.7(14) 14_445 2_445
C2 C3 C2 75.7(14) . 13
C2 C3 C2 120(3) 14_445 13
C2 C3 C2 75.7(14) 2_445 13
C2 C3 C4 119.8(16) . .
C2 C3 C4 119.8(16) 14_445 .
C2 C3 C4 119.8(16) 2_445 .
C2 C3 C4 119.8(16) 13 .
N1 C1 C2 124(3) . 13
N1 C1 C1 52.9(7) . 14_445
C2 C1 C1 91.8(14) 13 14_445
N1 C1 C1 52.9(7) . 13
C2 C1 C1 91.8(14) 13 13
C1 C1 C1 90.000(8) 14_445 13
C5 C6 C7 125(4) . 13
C5 C6 C7 125(4) . .
C7 C6 C7 71(4) 13 .
C5 C6 C7 125(4) . 14_445
C7 C6 C7 110(8) 13 14_445
C7 C6 C7 71(4) . 14_445
C5 C6 C7 125(4) . 2_445
C7 C6 C7 71(4) 13 2_445
C7 C6 C7 110(8) . 2_445
C7 C6 C7 71(4) 14_445 2_445
C4 C5 C6 180.000(14) . .
C5 C4 C3 180.000(11) . .
C3 C2 C1 117(3) . 13
C3 C2 C2 52.2(7) . 14_445
C1 C2 C2 88.2(14) 13 14_445
C3 C2 C2 52.2(7) . 13
C1 C2 C2 88.2(14) 13 13
C2 C2 C2 90.000(10) 14_445 13
C7 C7 C6 125(4) 10_557 .
C7 C7 C7 90.000(3) 10_557 14_445
C6 C7 C7 54.7(19) . 14_445
C7 C7 C7 90.000(3) 10_557 13
C6 C7 C7 54.7(19) . 13
C7 C7 C7 90.00(5) 14_445 13
C23 N20 C22 180.0 . .
C23 C20 C22 180.0 . .
C20 C22 N20 0.0 . .
C20 C22 C21 0.0 . .
N20 C22 C21 0.0 . .
C23 C21 C22 180.0 . .
C21 C23 N20 0.0 . .
C21 C23 C20 0.0 . .
N20 C23 C20 0.0 . .

loop_
_geom_bond_atom_site_label_1
_geom_bond_atom_site_label_2
_geom_bond_distance
_geom_bond_site_symmetry_2
Pt C8 1.94(2) .
Pt C8 1.94(2) 9_556
Pt C8 1.94(2) 11
Pt C8 1.94(2) 3_556
Fe N1 1.99(2) 9_446
Fe N1 1.99(2) .
Fe N2 1.918(16) 9_446
Fe N2 1.918(16) .
Fe N2 1.918(16) 11_455
Fe N2 1.918(16) 3_546
N1 C1 1.33(3) 13
N1 C1 1.33(3) .
N1 C1 1.33(3) 14_445
N1 C1 1.33(3) 2_445
N2 C8 1.19(3) .
C3 C2 1.38(4) .
C3 C2 1.38(4) 14_445
C3 C2 1.38(4) 2_445
C3 C2 1.38(4) 13
C3 C4 1.47(4) .
C1 C2 1.41(4) 13
C1 C1 1.60(4) 14_445
C1 C1 1.60(4) 13
C6 C5 1.37(5) .
C6 C7 1.18(9) 13
C6 C7 1.18(9) .
C6 C7 1.18(9) 14_445
C6 C7 1.18(9) 2_445
C5 C4 1.22(5) .
C2 C1 1.41(4) 13
C2 C2 1.69(5) 14_445
C2 C2 1.69(5) 13
C7 C7 1.45(10) 10_557
C7 C7 1.37(15) 14_445
C7 C7 1.37(15) 13
N20 C23 1.1129(2) .
N20 C22 1.2489(2) .
C20 C23 1.1129(2) .
C20 C22 1.2489(2) .
C22 C21 1.2683(3) .
C21 C23 1.0935(2) .
